data_1507394
loop_
_publ_author_name
'D\'iez, David'
'Ben\'eitez, M Templo'
'Marcos, Isidro S.'
'Garrido, N. M.'
'Basabe, P.'
'Sanz, F.'
'Broughton, Howard B.'
'Urones, Julio G.'

_publ_section_title
;
 Chemistry of epoxysulfones: straightforward synthesis of versatile chiral
 building blocks.
;
_journal_issue 23
_journal_name_full 'Organic letters'
_journal_page_first 4361
_journal_page_last 4364
_journal_paper_doi 10.1021/ol035701q
_journal_volume 5
_journal_year 2003
_chemical_formula_sum 'C14 H16 O5 S'
_chemical_formula_weight 296.33
_space_group_IT_number 5
_symmetry_cell_setting monoclinic
_symmetry_space_group_name_Hall 'C 2y'
_symmetry_space_group_name_H-M 'C 1 2 1'
_atom_sites_solution_hydrogens geom
_atom_sites_solution_primary direct
_atom_sites_solution_secondary difmap
_audit_creation_method SHELXL
_cell_angle_alpha 90.00
_cell_angle_beta 128.76(3)
_cell_angle_gamma 90.00
_cell_formula_units_Z 4
_cell_length_a 15.814(3)
_cell_length_b 10.550(2)
_cell_length_c 10.919(2)
_cell_measurement_temperature 293(2)
_cell_volume 1420.5(8)
_computing_cell_refinement 'Siemens XSCANS'
_computing_data_collection CRYSOM
_computing_data_reduction XRAY80
_computing_molecular_graphics 'Siemens SHELXTL'
_computing_publication_material 'Siemens SHELXTL'
_computing_structure_refinement 'SHELXL-93 (Sheldrick, 1993)'
_computing_structure_solution 'SHELXS-86 (Sheldrick, 1990)'
_diffrn_ambient_temperature 293(2)
_diffrn_measurement_device 'Seifert XRD 3003 SC'
_diffrn_measurement_method 2theta-omega
_diffrn_radiation_monochromator graphite
_diffrn_radiation_source 'fine-focus sealed tube'
_diffrn_radiation_type CuK\a
_diffrn_radiation_wavelength 1.54180
_diffrn_reflns_av_R_equivalents 0.0454
_diffrn_reflns_av_sigmaI/netI 0.0097
_diffrn_reflns_limit_h_max 11
_diffrn_reflns_limit_h_min -17
_diffrn_reflns_limit_k_max 11
_diffrn_reflns_limit_k_min 0
_diffrn_reflns_limit_l_max 11
_diffrn_reflns_limit_l_min -11
_diffrn_reflns_number 1081
_diffrn_reflns_theta_max 23.53
_diffrn_reflns_theta_min 2.39
_exptl_absorpt_coefficient_mu 0.244
_exptl_absorpt_correction_type none
_exptl_crystal_density_diffrn 1.386
_exptl_crystal_F_000 624
_exptl_crystal_size_max 0.6
_exptl_crystal_size_mid 0.3
_exptl_crystal_size_min 0.1
_refine_diff_density_max 0.425
_refine_diff_density_min -0.423
_refine_diff_density_rms 0.074
_refine_ls_abs_structure_details 'Flack H D (1983), Acta Cryst. A39, 876-881'
_refine_ls_abs_structure_Flack -0.14(38)
_refine_ls_extinction_coef 0.0155(28)
_refine_ls_extinction_expression Fc^*^=kFc[1+0.001xFc^2^\l^3^/sin(2\q)]^-1/4^
_refine_ls_extinction_method SHELXL
_refine_ls_goodness_of_fit_all 1.088
_refine_ls_goodness_of_fit_obs 0.983
_refine_ls_matrix_type full
_refine_ls_number_parameters 195
_refine_ls_number_reflns 1028
_refine_ls_number_restraints 1
_refine_ls_restrained_S_all 1.093
_refine_ls_restrained_S_obs 0.982
_refine_ls_R_factor_all 0.0797
_refine_ls_R_factor_obs 0.0649
_refine_ls_shift/esd_max 0.008
_refine_ls_shift/esd_mean 0.002
_refine_ls_structure_factor_coef Fsqd
_refine_ls_weighting_details 'w=1/[\s^2^(Fo^2^)+(0.0792P)^2^+7.5334P] where P=(Fo^2^+2Fc^2^)/3'
_refine_ls_weighting_scheme calc
_refine_ls_wR_factor_all 0.1971
_refine_ls_wR_factor_obs 0.1657
_reflns_number_observed 921
_reflns_number_total 1030
_reflns_observed_criterion >2sigma(I)
_cod_data_source_file ol035701qsi20030911_012945.cif
_cod_data_source_block invertida
_cod_depositor_comments
;
The following automatic conversions were performed:

'_symmetry_cell_setting' value 'Monoclinic' changed to 'monoclinic'
according to /home/saulius/struct/CIF-dictionaries/cif_core.dic
dictionary named 'cif_core.dic' version 2.4.1 from 2010-06-29.

Automatic conversion script
Id: cif_fix_values 1715 2011-07-08 13:25:40Z adriana 

The following automatic conversions were performed:

'_refine_ls_weighting_scheme' value 'calc
w=1/[\s^2^(Fo^2^)+(0.0792P)^2^+7.5334P] where P=(Fo^2^+2Fc^2^)/3' was
changed to 'calc'. New tag '_refine_ls_weighting_details' was
created. The value of the new tag was set to
'w=1/[\s^2^(Fo^2^)+(0.0792P)^2^+7.5334P] where P=(Fo^2^+2Fc^2^)/3'.

Automatic conversion script
Id: cif_fix_values 3143 2015-03-26 13:38:13Z robertas 
;
_cod_original_cell_volume 1420.5(5)
_cod_original_sg_symbol_H-M C2
_cod_database_code 1507394

loop_
_symmetry_equiv_pos_as_xyz
'x, y, z'
'-x, y, -z'
'x+1/2, y+1/2, z'
'-x+1/2, y+1/2, -z'

loop_
_atom_site_aniso_label
_atom_site_aniso_U_11
_atom_site_aniso_U_22
_atom_site_aniso_U_33
_atom_site_aniso_U_23
_atom_site_aniso_U_13
_atom_site_aniso_U_12
S1 0.067(2) 0.121(3) 0.061(2) -0.010(2) 0.045(2) -0.021(2)
O1 0.096(6) 0.069(5) 0.086(5) -0.014(4) 0.069(5) -0.020(5)
O2 0.087(5) 0.065(5) 0.078(5) -0.012(4) 0.062(4) -0.009(4)
O3 0.074(6) 0.191(11) 0.064(5) -0.001(6) 0.044(5) 0.022(7)
O4 0.106(7) 0.146(9) 0.076(6) -0.020(6) 0.056(6) -0.069(7)
O5 0.064(5) 0.079(5) 0.057(4) 0.002(4) 0.035(4) -0.004(4)
C1 0.100(10) 0.072(8) 0.076(8) -0.013(6) 0.063(8) -0.010(7)
C2 0.081(8) 0.062(7) 0.077(7) 0.006(6) 0.060(7) 0.006(6)
C3 0.067(7) 0.065(7) 0.061(6) -0.006(5) 0.044(6) -0.002(5)
C4 0.069(7) 0.072(7) 0.058(6) -0.007(6) 0.038(6) -0.009(6)
C5 0.018(4) 0.078(7) 0.052(5) -0.014(6) 0.015(4) -0.012(5)
C6 0.078(7) 0.074(7) 0.070(6) 0.002(7) 0.056(6) 0.002(7)
C7 0.101(11) 0.115(14) 0.116(12) 0.010(11) 0.088(11) 0.010(10)
C8 0.110(11) 0.129(13) 0.086(8) 0.011(8) 0.071(9) 0.000(9)
C9 0.054(6) 0.077(8) 0.050(5) -0.013(5) 0.030(5) -0.022(6)
C10 0.163(15) 0.066(8) 0.117(12) 0.001(9) 0.096(12) -0.006(10)
C11 0.081(11) 0.137(16) 0.073(9) -0.018(10) 0.022(8) -0.021(10)
C12 0.103(12) 0.129(13) 0.070(9) -0.016(10) 0.054(9) 0.006(12)
C13 0.131(15) 0.113(14) 0.102(12) -0.053(11) 0.058(12) -0.030(13)
C14 0.079(9) 0.085(9) 0.080(9) -0.015(7) 0.040(8) -0.001(7)

loop_
_atom_site_label
_atom_site_type_symbol
_atom_site_fract_x
_atom_site_fract_y
_atom_site_fract_z
_atom_site_U_iso_or_equiv
_atom_site_thermal_displace_type
_atom_site_occupancy
_atom_site_calc_flag
_atom_site_refinement_flags
S1 S 0.6656(2) 0.8098(4) 0.7409(3) 0.0794(12) Uani 1 d .
O1 O 0.7447(7) 0.9198(7) 0.3845(9) 0.075(2) Uani 1 d .
O2 O 0.6781(6) 0.7243(7) 0.2903(9) 0.070(2) Uani 1 d .
O3 O 0.5940(7) 0.9115(14) 0.7143(10) 0.108(4) Uani 1 d .
O4 O 0.6382(9) 0.6818(11) 0.7460(11) 0.110(4) Uani 1 d .
O5 O 0.7577(6) 0.7392(8) 0.6112(8) 0.068(2) Uani 1 d .
C1 C 0.6671(11) 0.9462(11) 0.5188(14) 0.077(3) Uani 1 d .
H1A H 0.7332(11) 0.9950(11) 0.5883(14) 0.092 Uiso 1 calc R
H1B H 0.6070(11) 0.9943(11) 0.4981(14) 0.092 Uiso 1 calc R
C2 C 0.6469(9) 0.9140(11) 0.3659(13) 0.066(3) Uani 1 d .
H2 H 0.5908(9) 0.9689(11) 0.2799(13) 0.079 Uiso 1 calc R
C3 C 0.6146(9) 0.7764(10) 0.3287(12) 0.061(3) Uani 1 d .
H3 H 0.5371(9) 0.7682(10) 0.2402(12) 0.074 Uiso 1 calc R
C4 C 0.6411(9) 0.7177(12) 0.4748(12) 0.067(3) Uani 1 d .
H4 H 0.6013(9) 0.6441(12) 0.4699(12) 0.080 Uiso 1 calc R
C5 C 0.6768(6) 0.8206(11) 0.5887(10) 0.054(2) Uani 1 d .
C6 C 0.7389(9) 0.8249(12) 0.2894(12) 0.068(3) Uani 1 d .
C7 C 0.8503(14) 0.7793(19) 0.3632(22) 0.097(5) Uani 1 d .
C8 C 0.6797(12) 0.8729(16) 0.1240(16) 0.102(5) Uani 1 d .
H8A H 0.6661(76) 0.8036(24) 0.0568(28) 0.152 Uiso 1 calc R
H8B H 0.7234(42) 0.9355(76) 0.1230(25) 0.152 Uiso 1 calc R
H8C H 0.6121(44) 0.9102(94) 0.0871(51) 0.152 Uiso 1 calc R
C9 C 0.7981(8) 0.8364(11) 0.9117(11) 0.062(3) Uani 1 d .
C10 C 0.8673(15) 0.7379(15) 1.0052(19) 0.110(5) Uani 1 d .
H10 H 0.8442(15) 0.6542(15) 0.9784(19) 0.132 Uiso 1 calc R
C11 C 0.9739(13) 0.7664(21) 1.1425(18) 0.115(6) Uani 1 d .
H11 H 1.0227(13) 0.7010(21) 1.2018(18) 0.138 Uiso 1 calc R
C12 C 1.0028(15) 0.8794(21) 1.1844(18) 0.101(5) Uani 1 d .
H12 H 1.0717(15) 0.8951(21) 1.2781(18) 0.121 Uiso 1 calc R
C13 C 0.9382(15) 0.9789(19) 1.0994(21) 0.125(6) Uani 1 d .
H13 H 0.9633(15) 1.0614(19) 1.1324(21) 0.150 Uiso 1 calc R
C14 C 0.8305(11) 0.9560(13) 0.9576(16) 0.088(4) Uani 1 d .
H14 H 0.7840(11) 1.0232(13) 0.8987(16) 0.106 Uiso 1 calc R
H7A H 0.8920(128) 0.7529(172) 0.4728(199) 0.139(63) Uiso 1 d .
H7B H 0.8595(88) 0.6993(118) 0.3116(131) 0.071(32) Uiso 1 d .
H7C H 0.8861(97) 0.8402(116) 0.3604(143) 0.076(40) Uiso 1 d .

loop_
_atom_type_symbol
_atom_type_description
_atom_type_scat_dispersion_real
_atom_type_scat_dispersion_imag
_atom_type_scat_source
C C 0.0033 0.0016 'International Tables Vol C Tables 4.2.6.8 and 6.1.1.4'
H H 0.0000 0.0000 'International Tables Vol C Tables 4.2.6.8 and 6.1.1.4'
O O 0.0106 0.0060 'International Tables Vol C Tables 4.2.6.8 and 6.1.1.4'
S S 0.1246 0.1234 'International Tables Vol C Tables 4.2.6.8 and 6.1.1.4'

loop_
_geom_angle_atom_site_label_1
_geom_angle_atom_site_label_2
_geom_angle_atom_site_label_3
_geom_angle
O4 S1 O3 119.2(7)
O4 S1 C9 107.5(6)
O3 S1 C9 111.0(6)
O4 S1 C5 107.8(6)
O3 S1 C5 106.7(6)
C9 S1 C5 103.4(4)
C6 O1 C2 107.5(8)
C3 O2 C6 108.4(8)
C5 O5 C4 60.4(7)
C5 C1 C2 104.2(9)
O1 C2 C3 103.5(9)
O1 C2 C1 111.6(10)
C3 C2 C1 108.2(9)
O2 C3 C4 112.0(9)
O2 C3 C2 105.7(9)
C4 C3 C2 106.7(9)
C5 C4 O5 57.6(6)
C5 C4 C3 107.3(9)
O5 C4 C3 110.1(9)
O5 C5 C4 62.0(7)
O5 C5 C1 114.7(8)
C4 C5 C1 111.2(8)
O5 C5 S1 113.7(7)
C4 C5 S1 122.1(8)
C1 C5 S1 119.7(8)
O1 C6 O2 104.8(7)
O1 C6 C7 108.9(11)
O2 C6 C7 109.2(12)
O1 C6 C8 110.5(11)
O2 C6 C8 109.9(10)
C7 C6 C8 113.2(10)
C14 C9 C10 119.4(12)
C14 C9 S1 118.3(10)
C10 C9 S1 122.1(10)
C9 C10 C11 119.1(16)
C12 C11 C10 120.4(19)
C11 C12 C13 122.8(18)
C12 C13 C14 119.2(16)
C9 C14 C13 118.8(14)

loop_
_geom_bond_atom_site_label_1
_geom_bond_atom_site_label_2
_geom_bond_distance
S1 O4 1.430(11)
S1 O3 1.450(12)
S1 C9 1.748(10)
S1 C5 1.782(9)
O1 C6 1.404(13)
O1 C2 1.429(12)
O2 C3 1.419(12)
O2 C6 1.436(13)
O5 C5 1.429(12)
O5 C4 1.494(13)
C1 C5 1.49(2)
C1 C2 1.530(15)
C2 C3 1.51(2)
C3 C4 1.506(14)
C4 C5 1.47(2)
C6 C7 1.49(2)
C6 C8 1.51(2)
C9 C14 1.34(2)
C9 C10 1.39(2)
C10 C11 1.42(2)
C11 C12 1.26(2)
C12 C13 1.35(2)
C13 C14 1.43(2)

loop_
_cod_related_entry_id
_cod_related_entry_database
_cod_related_entry_code
1 ChemSpider 9658146
